data_4062362
loop_
_publ_author_name
'Dakternieks, Dainis'
'Duthie, Andrew'
'Smyth, Douglas R.'
'Stapleton, Clynton P. D.'
'Tiekink, Edward R. T.'

_publ_section_title
;
 Steric Control over Molecular Structure and Supramolecular Association
 Exerted by Tin- and Ligand-Bound Groups in Diorganotin Carboxylates
;
_journal_issue 22
_journal_name_full Organometallics
_journal_page_first 4599
_journal_page_last 4603
_journal_paper_doi 10.1021/om0340140
_journal_volume 22
_journal_year 2003
_chemical_formula_moiety 'C28 H30 N2 O4 Sn'
_chemical_formula_sum 'C28 H30 N2 O4 Sn'
_chemical_formula_weight 577.25
_space_group_IT_number 61
_symmetry_cell_setting orthorhombic
_symmetry_Int_Tables_number 61
_symmetry_space_group_name_Hall '-P 2ac 2ab'
_symmetry_space_group_name_H-M 'P b c a'
_cell_angle_alpha 90
_cell_angle_beta 90
_cell_angle_gamma 90
_cell_formula_units_Z 16
_cell_length_a 17.827(8)
_cell_length_b 38.485(7)
_cell_length_c 15.181(3)
_cell_measurement_temperature 173.2
_cell_volume 10415(5)
_diffrn_ambient_temperature 173
_exptl_crystal_density_diffrn 1.472
_cod_original_formula_sum 'C28 H30 N2 O4 Sn '
_cod_database_code 4062362

loop_
_symmetry_equiv_pos_as_xyz
'  +x,  +y,  +z'
'1/2+x,1/2-y,  -z'
'  -x,1/2+y,1/2-z'
'1/2-x,  -y,1/2+z'
'  -x,  -y,  -z'
'1/2-x,1/2+y,  +z'
'  +x,1/2-y,1/2+z'
'1/2+x,  +y,1/2-z'

loop_
_atom_site_label
_atom_site_type_symbol
_atom_site_fract_x
_atom_site_fract_y
_atom_site_fract_z
_atom_site_U_iso_or_equiv
_atom_site_adp_type
_atom_site_occupancy
_atom_site_symmetry_multiplicity
_atom_site_calc_flag
_atom_site_refinement_flags
_atom_site_disorder_assembly
_atom_site_disorder_group
Sn1 Sn 0.195292(12) -0.447362(5) -0.309981(14) 0.02061(6) Uani 1 1 d . . .
Sn2 Sn 0.051716(12) 0.198240(5) 0.116309(14) 0.02008(6) Uani 1 1 d . . .
O1 O 0.10744(12) -0.46393(5) -0.22790(16) 0.0275(5) Uani 1 1 d . . .
O1A O -0.05917(12) 0.21368(5) 0.14354(15) 0.0251(5) Uani 1 1 d . . .
O2A O -0.17601(14) 0.20427(6) 0.1861(2) 0.0477(8) Uani 1 1 d . . .
O2 O -0.00156(13) -0.45644(6) -0.16006(18) 0.0372(6) Uani 1 1 d . . .
O3A O 0.05773(13) 0.25148(6) 0.08446(16) 0.0297(5) Uani 1 1 d . . .
O3 O 0.21005(13) -0.50145(5) -0.31993(16) 0.0289(5) Uani 1 1 d . . .
O4A O 0.12105(16) 0.29895(6) 0.0488(2) 0.0500(8) Uani 1 1 d . . .
O4 O 0.27172(15) -0.54846(6) -0.36437(19) 0.0431(7) Uani 1 1 d . . .
N1 N 0.12126(15) -0.39390(6) -0.24858(18) 0.0231(6) Uani 1 1 d . . .
N1A N -0.02709(15) 0.14485(6) 0.16889(17) 0.0226(6) Uani 1 1 d . . .
N2A N 0.18392(15) 0.21274(7) 0.06535(18) 0.0243(6) Uani 1 1 d . . .
N2 N 0.30490(15) -0.46025(6) -0.41212(17) 0.0232(6) Uani 1 1 d . . .
C1 C 0.05421(19) -0.44485(9) -0.1963(2) 0.0279(7) Uani 1 1 d . . .
C1A C -0.11306(18) 0.19395(8) 0.1710(2) 0.0280(8) Uani 1 1 d . . .
C2 C 0.06248(18) -0.40569(8) -0.2048(2) 0.0248(7) Uani 1 1 d . . .
C2A C -0.09619(18) 0.15545(8) 0.1835(2) 0.0243(7) Uani 1 1 d . . .
C3 C 0.00912(19) -0.38395(9) -0.1655(2) 0.0308(8) Uani 1 1 d . . .
H3 H -0.0328 -0.3936 -0.1356 0.037 Uiso 1 1 calc R . .
C3A C -0.1542(2) 0.13345(9) 0.2114(2) 0.0336(9) Uani 1 1 d . . .
H3A H -0.2033 0.1423 0.2204 0.040 Uiso 1 1 calc R . .
C4 C 0.0177(2) -0.34878(9) -0.1704(2) 0.0323(8) Uani 1 1 d . . .
H4 H -0.0186 -0.3338 -0.1448 0.039 Uiso 1 1 calc R . .
C4A C -0.1392(2) 0.09933(9) 0.2254(2) 0.0341(8) Uani 1 1 d . . .
H4A H -0.1778 0.0841 0.2445 0.041 Uiso 1 1 calc R . .
C5 C 0.08062(19) -0.33497(8) -0.2137(2) 0.0278(8) Uani 1 1 d . . .
C5A C -0.0663(2) 0.08666(8) 0.2116(2) 0.0288(8) Uani 1 1 d . . .
C6 C 0.0961(2) -0.29875(9) -0.2179(3) 0.0378(9) Uani 1 1 d . . .
H6 H 0.0618 -0.2827 -0.1927 0.045 Uiso 1 1 calc R . .
C6A C -0.0456(2) 0.05128(9) 0.2250(2) 0.0370(9) Uani 1 1 d . . .
H6A H -0.0821 0.0351 0.2446 0.044 Uiso 1 1 calc R . .
C7 C 0.1597(2) -0.28695(9) -0.2578(3) 0.0412(10) Uani 1 1 d . . .
H7 H 0.1702 -0.2628 -0.2588 0.049 Uiso 1 1 calc R . .
C7A C 0.0251(3) 0.04058(9) 0.2103(3) 0.0446(11) Uani 1 1 d . . .
H7A H 0.0378 0.0169 0.2197 0.053 Uiso 1 1 calc R . .
C8 C 0.2096(2) -0.31032(9) -0.2974(3) 0.0379(9) Uani 1 1 d . . .
H8 H 0.2534 -0.3018 -0.3258 0.045 Uiso 1 1 calc R . .
C8A C 0.0803(2) 0.06395(9) 0.1811(3) 0.0429(10) Uani 1 1 d . . .
H8A H 0.1301 0.0560 0.1710 0.052 Uiso 1 1 calc R . .
C9 C 0.1959(2) -0.34541(8) -0.2957(2) 0.0301(8) Uani 1 1 d . . .
H9 H 0.2299 -0.3609 -0.3236 0.036 Uiso 1 1 calc R . .
C9A C 0.0626(2) 0.09809(9) 0.1670(2) 0.0341(9) Uani 1 1 d . . .
H9A H 0.1001 0.1137 0.1468 0.041 Uiso 1 1 calc R . .
C10 C 0.13175(19) -0.35857(8) -0.2528(2) 0.0242(7) Uani 1 1 d . . .
C10A C -0.01079(19) 0.11018(8) 0.1824(2) 0.0250(7) Uani 1 1 d . . .
C11 C 0.2625(2) -0.51691(9) -0.3635(2) 0.0296(8) Uani 1 1 d . . .
C11A C 0.1177(2) 0.26745(9) 0.0592(2) 0.0324(8) Uani 1 1 d . . .
C12 C 0.31498(18) -0.49441(8) -0.4174(2) 0.0276(8) Uani 1 1 d . . .
C12A C 0.18711(19) 0.24592(8) 0.0428(2) 0.0270(8) Uani 1 1 d . . .
C13 C 0.3677(2) -0.50981(9) -0.4736(2) 0.0365(9) Uani 1 1 d . . .
H13 H 0.3732 -0.5344 -0.4752 0.044 Uiso 1 1 calc R . .
C13A C 0.2507(2) 0.26084(9) 0.0036(2) 0.0367(9) Uani 1 1 d . . .
H13A H 0.2505 0.2846 -0.0137 0.044 Uiso 1 1 calc R . .
C14 C 0.4110(2) -0.48918(10) -0.5261(3) 0.0394(9) Uani 1 1 d . . .
H14 H 0.4462 -0.4992 -0.5656 0.047 Uiso 1 1 calc R . .
C14A C 0.3125(2) 0.24085(10) -0.0092(3) 0.0409(10) Uani 1 1 d . . .
H14A H 0.3558 0.2506 -0.0360 0.049 Uiso 1 1 calc R . .
C15 C 0.40307(19) -0.45300(9) -0.5212(2) 0.0320(8) Uani 1 1 d . . .
C15A C 0.3128(2) 0.20581(10) 0.0168(2) 0.0338(8) Uani 1 1 d . . .
C16 C 0.4471(2) -0.42975(12) -0.5727(3) 0.0451(10) Uani 1 1 d . . .
H16 H 0.4847 -0.4386 -0.6109 0.054 Uiso 1 1 calc R . .
C16A C 0.3752(2) 0.18341(11) 0.0066(3) 0.0437(10) Uani 1 1 d . . .
H16A H 0.4209 0.1924 -0.0161 0.052 Uiso 1 1 calc R . .
C17 C 0.4355(2) -0.39481(11) -0.5673(2) 0.0433(10) Uani 1 1 d . . .
H17 H 0.4649 -0.3795 -0.6023 0.052 Uiso 1 1 calc R . .
C17A C 0.3704(2) 0.14935(11) 0.0287(3) 0.0455(10) Uani 1 1 d . . .
H17A H 0.4128 0.1347 0.0214 0.055 Uiso 1 1 calc R . .
C18 C 0.3811(2) -0.38115(10) -0.5111(2) 0.0377(9) Uani 1 1 d . . .
H18 H 0.3734 -0.3567 -0.5087 0.045 Uiso 1 1 calc R . .
C18A C 0.3033(2) 0.13561(10) 0.0623(2) 0.0372(9) Uani 1 1 d . . .
H18A H 0.3002 0.1116 0.0764 0.045 Uiso 1 1 calc R . .
C19 C 0.33882(19) -0.40275(9) -0.4595(2) 0.0299(8) Uani 1 1 d . . .
H19 H 0.3025 -0.3932 -0.4207 0.036 Uiso 1 1 calc R . .
C19A C 0.24285(19) 0.15644(9) 0.0747(2) 0.0314(8) Uani 1 1 d . . .
H19A H 0.1980 0.1469 0.0983 0.038 Uiso 1 1 calc R . .
C20 C 0.34871(18) -0.43901(8) -0.4634(2) 0.0257(7) Uani 1 1 d . . .
C20A C 0.24575(19) 0.19207(9) 0.0531(2) 0.0277(8) Uani 1 1 d . . .
C21 C 0.27887(18) -0.43783(8) -0.2040(2) 0.0256(7) Uani 1 1 d . . .
C21A C 0.09366(19) 0.20209(8) 0.2536(2) 0.0248(7) Uani 1 1 d . . .
C22 C 0.3159(3) -0.47263(11) -0.1860(3) 0.0700(16) Uani 1 1 d . . .
H22A H 0.2776 -0.4897 -0.1699 0.105 Uiso 1 1 calc R . .
H22B H 0.3518 -0.4701 -0.1375 0.105 Uiso 1 1 calc R . .
H22C H 0.3424 -0.4805 -0.2390 0.105 Uiso 1 1 calc R . .
C22A C 0.1396(2) 0.23568(9) 0.2623(2) 0.0369(9) Uani 1 1 d . . .
H22D H 0.1081 0.2556 0.2467 0.055 Uiso 1 1 calc R . .
H22E H 0.1829 0.2347 0.2225 0.055 Uiso 1 1 calc R . .
H22F H 0.1571 0.2382 0.3231 0.055 Uiso 1 1 calc R . .
C23 C 0.3388(2) -0.41233(11) -0.2288(3) 0.0522(12) Uani 1 1 d . . .
H23A H 0.3642 -0.4203 -0.2823 0.078 Uiso 1 1 calc R . .
H23B H 0.3752 -0.4105 -0.1807 0.078 Uiso 1 1 calc R . .
H23C H 0.3160 -0.3895 -0.2395 0.078 Uiso 1 1 calc R . .
C23A C 0.0270(2) 0.20389(10) 0.3158(2) 0.0384(9) Uani 1 1 d . . .
H23D H -0.0049 0.2236 0.2996 0.058 Uiso 1 1 calc R . .
H23E H 0.0449 0.2069 0.3764 0.058 Uiso 1 1 calc R . .
H23F H -0.0020 0.1823 0.3116 0.058 Uiso 1 1 calc R . .
C24 C 0.2400(2) -0.42529(15) -0.1214(3) 0.0665(15) Uani 1 1 d . . .
H24A H 0.2007 -0.4419 -0.1047 0.100 Uiso 1 1 calc R . .
H24B H 0.2174 -0.4025 -0.1323 0.100 Uiso 1 1 calc R . .
H24C H 0.2766 -0.4234 -0.0735 0.100 Uiso 1 1 calc R . .
C24A C 0.1438(2) 0.17163(9) 0.2778(2) 0.0383(9) Uani 1 1 d . . .
H24D H 0.1866 0.1708 0.2374 0.057 Uiso 1 1 calc R . .
H24E H 0.1152 0.1500 0.2733 0.057 Uiso 1 1 calc R . .
H24F H 0.1619 0.1745 0.3383 0.057 Uiso 1 1 calc R . .
C25 C 0.12708(19) -0.44106(9) -0.4314(2) 0.0292(8) Uani 1 1 d . . .
C25A C 0.03238(19) 0.17880(8) -0.0198(2) 0.0277(8) Uani 1 1 d . . .
C26 C 0.0436(2) -0.44303(11) -0.4083(3) 0.0455(10) Uani 1 1 d . . .
H26A H 0.0330 -0.4653 -0.3797 0.068 Uiso 1 1 calc R . .
H26B H 0.0137 -0.4410 -0.4622 0.068 Uiso 1 1 calc R . .
H26C H 0.0307 -0.4240 -0.3681 0.068 Uiso 1 1 calc R . .
C26A C 0.0725(3) 0.20150(12) -0.0866(2) 0.0626(15) Uani 1 1 d . . .
H26D H 0.1267 0.2003 -0.0765 0.094 Uiso 1 1 calc R . .
H26E H 0.0556 0.2256 -0.0801 0.094 Uiso 1 1 calc R . .
H26F H 0.0611 0.1933 -0.1462 0.094 Uiso 1 1 calc R . .
C27 C 0.1437(3) -0.47063(11) -0.4957(3) 0.0659(15) Uani 1 1 d . . .
H27A H 0.1343 -0.4930 -0.4667 0.099 Uiso 1 1 calc R . .
H27B H 0.1963 -0.4694 -0.5143 0.099 Uiso 1 1 calc R . .
H27C H 0.1111 -0.4685 -0.5474 0.099 Uiso 1 1 calc R . .
C27A C -0.0515(2) 0.18085(11) -0.0357(3) 0.0479(11) Uani 1 1 d . . .
H27D H -0.0776 0.1662 0.0072 0.072 Uiso 1 1 calc R . .
H27E H -0.0627 0.1727 -0.0954 0.072 Uiso 1 1 calc R . .
H27F H -0.0682 0.2050 -0.0291 0.072 Uiso 1 1 calc R . .
C28 C 0.1415(2) -0.40639(10) -0.4752(3) 0.0462(11) Uani 1 1 d . . .
H28A H 0.1308 -0.3876 -0.4335 0.069 Uiso 1 1 calc R . .
H28B H 0.1090 -0.4040 -0.5269 0.069 Uiso 1 1 calc R . .
H28C H 0.1941 -0.4051 -0.4936 0.069 Uiso 1 1 calc R . .
C28A C 0.0575(2) 0.14132(10) -0.0332(3) 0.0456(10) Uani 1 1 d . . .
H28D H 0.1117 0.1396 -0.0235 0.068 Uiso 1 1 calc R . .
H28E H 0.0457 0.1340 -0.0935 0.068 Uiso 1 1 calc R . .
H28F H 0.0312 0.1262 0.0086 0.068 Uiso 1 1 calc R . .

loop_
_atom_site_aniso_label
_atom_site_aniso_U_11
_atom_site_aniso_U_22
_atom_site_aniso_U_33
_atom_site_aniso_U_23
_atom_site_aniso_U_13
_atom_site_aniso_U_12
Sn1 0.02090(11) 0.02061(10) 0.02033(11) 0.00070(9) -0.00189(10) 0.00011(9)
Sn2 0.01991(11) 0.01950(10) 0.02082(11) 0.00008(9) -0.00164(10) 0.00077(9)
O1 0.0257(13) 0.0234(11) 0.0335(14) 0.0023(10) 0.0042(11) -0.0010(10)
O1A 0.0205(11) 0.0210(11) 0.0337(13) 0.0022(10) -0.0006(11) 0.0015(9)
O2A 0.0245(14) 0.0309(13) 0.088(2) 0.0040(14) 0.0117(15) 0.0061(11)
O2 0.0279(14) 0.0379(14) 0.0459(16) 0.0094(12) 0.0102(13) -0.0050(11)
O3A 0.0277(12) 0.0219(11) 0.0395(14) 0.0035(10) 0.0004(12) -0.0024(10)
O3 0.0284(13) 0.0206(11) 0.0377(15) 0.0000(10) -0.0006(11) 0.0012(10)
O4A 0.0536(18) 0.0236(13) 0.073(2) 0.0088(13) 0.0135(16) -0.0055(13)
O4 0.0469(16) 0.0215(12) 0.0611(19) 0.0015(12) -0.0019(15) 0.0088(12)
N1 0.0235(15) 0.0252(13) 0.0207(14) -0.0028(11) 0.0031(12) 0.0017(12)
N1A 0.0215(14) 0.0222(13) 0.0241(15) 0.0014(11) 0.0016(12) 0.0021(11)
N2A 0.0230(15) 0.0277(14) 0.0221(15) -0.0016(12) 0.0032(12) -0.0047(12)
N2 0.0227(14) 0.0258(13) 0.0211(14) -0.0007(11) -0.0017(12) 0.0036(12)
C1 0.0264(18) 0.0335(18) 0.0238(18) 0.0019(15) -0.0020(16) -0.0035(16)
C1A 0.0215(18) 0.0268(17) 0.036(2) -0.0011(15) -0.0006(15) 0.0024(14)
C2 0.0218(17) 0.0313(17) 0.0212(18) 0.0000(14) -0.0029(14) 0.0016(14)
C2A 0.0254(17) 0.0233(16) 0.0243(18) -0.0021(14) 0.0012(15) -0.0002(14)
C3 0.0215(18) 0.044(2) 0.0267(19) -0.0085(16) 0.0030(15) -0.0010(16)
C3A 0.0271(19) 0.0350(19) 0.039(2) -0.0016(16) 0.0096(17) -0.0001(15)
C4 0.0273(19) 0.040(2) 0.030(2) -0.0123(16) -0.0041(16) 0.0104(16)
C4A 0.037(2) 0.0342(19) 0.031(2) 0.0014(16) 0.0076(18) -0.0109(17)
C5 0.0323(19) 0.0309(17) 0.0203(18) -0.0044(14) -0.0079(16) 0.0080(15)
C5A 0.041(2) 0.0217(16) 0.0237(18) 0.0012(13) -0.0038(16) -0.0042(15)
C6 0.049(2) 0.0255(18) 0.039(2) -0.0065(16) -0.006(2) 0.0094(17)
C6A 0.059(3) 0.0246(17) 0.0276(19) 0.0042(15) -0.004(2) -0.0053(19)
C7 0.060(3) 0.0232(17) 0.041(2) -0.0028(17) -0.008(2) -0.0005(19)
C7A 0.072(3) 0.0233(18) 0.039(2) -0.0003(16) -0.017(2) 0.010(2)
C8 0.041(2) 0.0310(18) 0.042(2) 0.0062(17) -0.0021(19) -0.0069(16)
C8A 0.048(2) 0.036(2) 0.044(2) -0.0022(18) -0.006(2) 0.0196(19)
C9 0.0330(19) 0.0284(17) 0.029(2) 0.0032(15) -0.0001(17) 0.0022(16)
C9A 0.032(2) 0.0332(18) 0.038(2) -0.0026(16) 0.0012(17) 0.0070(16)
C10 0.0278(19) 0.0258(16) 0.0191(17) 0.0016(13) -0.0035(14) 0.0002(14)
C10A 0.0310(18) 0.0245(16) 0.0193(17) 0.0006(14) -0.0019(15) 0.0027(14)
C11 0.0292(19) 0.0268(18) 0.033(2) -0.0014(15) -0.0096(16) 0.0037(15)
C11A 0.041(2) 0.0261(18) 0.030(2) -0.0023(15) 0.0014(18) -0.0042(16)
C12 0.0234(18) 0.0285(17) 0.0310(19) -0.0058(15) -0.0070(16) 0.0027(14)
C12A 0.0324(19) 0.0284(17) 0.0202(17) -0.0034(14) 0.0000(15) -0.0111(15)
C13 0.032(2) 0.0355(19) 0.042(2) -0.0140(18) -0.0068(19) 0.0078(16)
C13A 0.047(2) 0.0312(19) 0.032(2) 0.0000(17) 0.0094(19) -0.0140(17)
C14 0.0264(19) 0.057(2) 0.035(2) -0.020(2) 0.0019(18) 0.0078(18)
C14A 0.035(2) 0.051(2) 0.036(2) -0.0043(19) 0.0110(19) -0.0160(19)
C15 0.0277(19) 0.047(2) 0.0215(18) -0.0092(16) -0.0006(15) 0.0012(16)
C15A 0.0301(19) 0.050(2) 0.0219(18) -0.0057(16) 0.0038(16) -0.0111(17)
C16 0.033(2) 0.077(3) 0.026(2) -0.002(2) 0.0064(19) -0.002(2)
C16A 0.025(2) 0.070(3) 0.035(2) -0.005(2) 0.0084(18) -0.0014(19)
C17 0.040(2) 0.065(3) 0.025(2) 0.0097(19) 0.0011(18) -0.014(2)
C17A 0.034(2) 0.066(3) 0.037(2) -0.004(2) 0.0049(19) 0.017(2)
C18 0.042(2) 0.044(2) 0.027(2) 0.0081(17) -0.0060(18) -0.0068(18)
C18A 0.040(2) 0.044(2) 0.027(2) 0.0006(17) 0.0009(18) 0.0091(18)
C19 0.0283(19) 0.0372(19) 0.0243(18) 0.0003(15) -0.0017(16) -0.0038(16)
C19A 0.0261(19) 0.040(2) 0.0279(19) 0.0026(17) 0.0040(16) 0.0006(16)
C20 0.0232(17) 0.0339(18) 0.0199(17) -0.0010(14) -0.0041(15) 0.0021(14)
C20A 0.0296(19) 0.035(2) 0.0182(17) -0.0052(15) -0.0006(15) -0.0026(15)
C21 0.0228(17) 0.0316(17) 0.0222(18) 0.0023(14) -0.0035(15) -0.0007(14)
C21A 0.0224(17) 0.0328(17) 0.0193(17) -0.0004(15) -0.0005(14) 0.0001(15)
C22 0.094(4) 0.045(2) 0.071(3) 0.000(2) -0.061(3) 0.013(3)
C22A 0.044(2) 0.044(2) 0.0228(19) -0.0061(16) -0.0038(18) -0.0127(18)
C23 0.044(2) 0.072(3) 0.041(2) 0.009(2) -0.018(2) -0.025(2)
C23A 0.031(2) 0.061(3) 0.0231(19) -0.0045(18) 0.0040(16) -0.0018(18)
C24 0.038(2) 0.142(5) 0.019(2) -0.012(3) -0.003(2) 0.000(3)
C24A 0.040(2) 0.046(2) 0.029(2) 0.0011(17) -0.0104(18) 0.0098(18)
C25 0.0280(19) 0.0339(19) 0.0255(18) -0.0058(15) -0.0107(16) 0.0091(15)
C25A 0.0325(19) 0.0304(17) 0.0201(17) -0.0022(14) -0.0018(15) -0.0042(15)
C26 0.035(2) 0.062(3) 0.040(2) 0.008(2) -0.0159(19) -0.003(2)
C26A 0.101(4) 0.070(3) 0.0168(19) 0.007(2) -0.008(2) -0.043(3)
C27 0.075(3) 0.072(3) 0.051(3) -0.036(2) -0.041(3) 0.039(3)
C27A 0.042(2) 0.066(3) 0.035(2) -0.014(2) -0.016(2) 0.003(2)
C28 0.045(2) 0.062(3) 0.031(2) 0.018(2) -0.0173(19) -0.009(2)
C28A 0.057(3) 0.051(2) 0.030(2) -0.0127(18) -0.007(2) 0.010(2)

loop_
_geom_bond_atom_site_label_1
_geom_bond_atom_site_label_2
_geom_bond_distance
_geom_bond_site_symmetry_2
_geom_bond_publ_flag
Sn1 O1 2.101(2) . ?
Sn1 O3 2.103(2) . ?
Sn1 C25 2.222(3) . ?
Sn1 C21 2.223(3) . ?
Sn1 N2 2.543(3) . ?
Sn2 O1A 2.105(2) . ?
Sn2 O3A 2.108(2) . ?
Sn2 C21A 2.219(3) . ?
Sn2 C25A 2.224(3) . ?
Sn2 N2A 2.542(3) . ?
O1 C1 1.292(4) . ?
O1A C1A 1.293(4) . ?
O2A C1A 1.212(4) . ?
O2 C1 1.220(4) . ?
O3A C11A 1.291(4) . ?
O3 C11 1.291(4) . ?
O4A C11A 1.224(4) . ?
O4 C11 1.225(4) . ?
N1 C2 1.321(4) . ?
N1 C10 1.374(4) . ?
N1A C2A 1.317(4) . ?
N1A C10A 1.381(4) . ?
N2A C12A 1.323(4) . ?
N2A C20A 1.372(4) . ?
N2 C12 1.329(4) . ?
N2 C20 1.373(4) . ?
C1 C2 1.520(4) . ?
C1A C2A 1.524(4) . ?
C2 C3 1.400(4) . ?
C2A C3A 1.401(4) . ?
C3 C4 1.364(5) . ?
C3A C4A 1.357(5) . ?
C4 C5 1.405(5) . ?
C4A C5A 1.403(5) . ?
C5 C6 1.422(5) . ?
C5 C10 1.417(4) . ?
C5A C10A 1.413(5) . ?
C5A C6A 1.426(4) . ?
C6 C7 1.364(5) . ?
C6A C7A 1.344(5) . ?
C7 C8 1.401(5) . ?
C7A C8A 1.406(6) . ?
C8 C9 1.373(5) . ?
C8A C9A 1.368(5) . ?
C9 C10 1.411(5) . ?
C9A C10A 1.408(5) . ?
C11 C12 1.515(5) . ?
C11A C12A 1.510(5) . ?
C12 C13 1.401(5) . ?
C12A C13A 1.403(5) . ?
C13 C14 1.364(5) . ?
C13A C14A 1.358(5) . ?
C14 C15 1.401(5) . ?
C14A C15A 1.405(5) . ?
C15 C20 1.414(5) . ?
C15 C16 1.424(5) . ?
C15A C20A 1.418(5) . ?
C15A C16A 1.416(5) . ?
C16 C17 1.363(6) . ?
C16A C17A 1.355(6) . ?
C17 C18 1.394(5) . ?
C17A C18A 1.405(5) . ?
C18 C19 1.369(5) . ?
C18A C19A 1.356(5) . ?
C19 C20 1.408(5) . ?
C19A C20A 1.411(5) . ?
C21 C23 1.498(5) . ?
C21 C24 1.513(5) . ?
C21 C22 1.518(5) . ?
C21A C24A 1.519(4) . ?
C21A C23A 1.520(5) . ?
C21A C22A 1.536(4) . ?
C25 C28 1.512(5) . ?
C25 C27 1.528(5) . ?
C25 C26 1.531(5) . ?
C25A C27A 1.516(5) . ?
C25A C26A 1.517(5) . ?
C25A C28A 1.524(5) . ?
